data_4349709
loop_
_publ_author_name
'Zhang, Jiangwei'
'Huang, Yichao'
'Hao, Jian'
'Wei, Yongge'

_publ_section_title
;
 \b-{Cr[RC(CH2O)3]2Mo6O18}3&#x2212;: the first organically-functionalized
 \b isomer of Anderson-type polyoxometalates
;
_journal_issue 7
_journal_name_full 'Inorganic Chemistry Frontiers'
_journal_page_first 1215
_journal_paper_doi 10.1039/C7QI00199A
_journal_volume 4
_journal_year 2017
_chemical_formula_moiety 'C8 H18 Cr Mo6 N2 O24, H4 N'
_chemical_formula_sum 'C8 H22 Cr Mo6 N3 O24'
_chemical_formula_weight 1171.93
_space_group_crystal_system monoclinic
_space_group_IT_number 15
_space_group_name_Hall '-C 2yc'
_space_group_name_H-M_alt 'C 1 2/c 1'
_atom_sites_solution_hydrogens geom
_atom_sites_solution_primary direct
_atom_sites_solution_secondary difmap
_audit_creation_date 2015-10-01
_audit_creation_method
;
Olex2 1.2
(compiled 2014.07.22 svn.r2960 for OlexSys, GUI svn.r4862)
;
_audit_update_record
;
2016-01-17 deposited with the CCDC.
2017-05-23 downloaded from the CCDC.
;
_cell_angle_alpha 90.00
_cell_angle_beta 109.860(14)
_cell_angle_gamma 90.00
_cell_formula_units_Z 8
_cell_length_a 26.997(3)
_cell_length_b 17.922(2)
_cell_length_c 16.364(2)
_cell_measurement_reflns_used 3313
_cell_measurement_temperature 293(2)
_cell_measurement_theta_max 29.36
_cell_measurement_theta_min 3.32
_cell_volume 7446.7(16)
_computing_molecular_graphics
;
O. V. Dolomanov, L. J. Bourhis, R. J. Gildea, J. A. K. Howard and H. Puschmann,
OLEX2: a complete structure solution, refinement and analysis program.
J. Appl. Cryst. (2009). 42, 339-341.
;
_computing_publication_material
;
O. V. Dolomanov, L. J. Bourhis, R. J. Gildea, J. A. K. Howard and H. Puschmann,
OLEX2: a complete structure solution, refinement and analysis program.
J. Appl. Cryst. (2009). 42, 339-341.
;
_computing_structure_refinement 'SHELXL-97 (Sheldrick, 1997)'
_computing_structure_solution 'SHELXS-97 (Sheldrick, 1990)'
_diffrn_ambient_temperature 293(2)
_diffrn_detector_area_resol_mean 16.0971
_diffrn_measured_fraction_theta_full 0.998
_diffrn_measured_fraction_theta_max 0.998
_diffrn_measurement_device_type 'Xcalibur, Eos, Gemini'
_diffrn_measurement_method '\w scans'
_diffrn_radiation_monochromator graphite
_diffrn_radiation_type MoK\a
_diffrn_radiation_wavelength 0.71073
_diffrn_reflns_av_R_equivalents 0.0953
_diffrn_reflns_av_unetI/netI 0.1182
_diffrn_reflns_limit_h_max 33
_diffrn_reflns_limit_h_min -33
_diffrn_reflns_limit_k_max 22
_diffrn_reflns_limit_k_min -18
_diffrn_reflns_limit_l_max 20
_diffrn_reflns_limit_l_min -19
_diffrn_reflns_number 18717
_diffrn_reflns_theta_full 26.00
_diffrn_reflns_theta_max 26.00
_diffrn_reflns_theta_min 3.12
_diffrn_source 'fine-focus sealed tube'
_exptl_absorpt_coefficient_mu 2.314
_exptl_absorpt_correction_T_max 0.5436
_exptl_absorpt_correction_T_min 0.3908
_exptl_absorpt_correction_type multi-scan
_exptl_crystal_colour pink
_exptl_crystal_density_diffrn 2.091
_exptl_crystal_density_method 'not measured'
_exptl_crystal_description block
_exptl_crystal_F_000 4464
_exptl_crystal_size_max 0.5
_exptl_crystal_size_mid 0.4
_exptl_crystal_size_min 0.3
_refine_diff_density_max 1.037
_refine_diff_density_min -1.031
_refine_diff_density_rms 0.356
_refine_ls_extinction_method none
_refine_ls_goodness_of_fit_ref 1.083
_refine_ls_hydrogen_treatment mixed
_refine_ls_matrix_type full
_refine_ls_number_parameters 384
_refine_ls_number_reflns 7297
_refine_ls_number_restraints 138
_refine_ls_restrained_S_all 1.073
_refine_ls_R_factor_all 0.0547
_refine_ls_R_factor_gt 0.0434
_refine_ls_shift/su_max 0.001
_refine_ls_shift/su_mean 0.000
_refine_ls_structure_factor_coef Fsqd
_refine_ls_weighting_details 'calc w=1/[\s^2^(Fo^2^)+(0.0851P)^2^+507.8282P] where P=(Fo^2^+2Fc^2^)/3'
_refine_ls_weighting_scheme calc
_refine_ls_wR_factor_gt 0.0882
_refine_ls_wR_factor_ref 0.0987
_reflns_number_gt 5135
_reflns_number_total 7297
_reflns_threshold_expression >2sigma(I)
_cod_data_source_file c7qi00199a2.cif
_cod_data_source_block compound1
_cod_original_cell_volume 7446.8(15)
_cod_original_sg_symbol_H-M C2/c
_cod_database_code 4349709
_olex2_refinement_description
;
1. Fixed Uiso
 At 1.2 times of:
  All C(H,H) groups, All N(H,H,H) groups
2. Restrained distances
 N3-H3F = N3-H3D
 0.8 with sigma of 0.01
 N2-C4 = N1-C8
 1.47 with sigma of 0.01
 H3C-H3D \\sim H3C-H3E \\sim H3C-H3F \\sim H3D-H3E \\sim H3D-H3F \\sim H3E-H3F
 with sigma of 0.02
3. Uiso/Uaniso restraints and constraints
Mo2 \\sim Mo3 \\sim Mo1: within 1.7A with sigma of 0.04 and sigma for terminal
atoms of 0.08
Uanis(C6) \\sim Ueq, Uanis(C4) \\sim Ueq: with sigma of 0.01 and sigma for
terminal atoms of 0.02
Uanis(C6) \\sim Ueq, Uanis(C1) \\sim Ueq, Uanis(O19) \\sim Ueq, Uanis(C4) \\sim
Ueq, Uanis(C8) \\sim Ueq, Uanis(C7) \\sim Ueq, Uanis(C5) \\sim Ueq, Uanis(O12)
\\sim Ueq: with sigma of 0.1 and sigma for terminal atoms of 0.2
Uanis(C1) \\sim Ueq, Uanis(C6) \\sim Ueq, Uanis(C4) \\sim Ueq, Uanis(O19) \\sim
Ueq, Uanis(O12) \\sim Ueq: with sigma of 0.05 and sigma for terminal atoms of
0.1
Uanis(C1) \\sim Ueq: with sigma of 0.02 and sigma for terminal atoms of 0.04
Uanis(O7) \\sim Ueq, Uanis(O1) \\sim Ueq, Uanis(C1) \\sim Ueq: with sigma of
0.01 and sigma for terminal atoms of 0.02
Uanis(O1) \\sim Ueq, Uanis(O7) \\sim Ueq, Uanis(C1) \\sim Ueq, Uanis(C4) \\sim
Ueq: with sigma of 0.005 and sigma for terminal atoms of 0.01
4. Others
 Fixed Uiso: H3C(0.01) H3D(0.01) H3E(0.01) H3F(0.01)
5.a Secondary CH2 refined with riding coordinates:
 C2(H2A,H2B), C1(H1A,H1B), C5(H5A,H5B), C6(H6A,H6B), C7(H7A,H7B), C3(H3A,H3B)
5.b Idealised Me refined as rotating group:
 N2(H2C,H2D,H2E), N1(H1C,H1D,H1E)
;

loop_
_space_group_symop_id
_space_group_symop_operation_xyz
1 'x, y, z'
2 '-x, y, -z+1/2'
3 'x+1/2, y+1/2, z'
4 '-x+1/2, y+1/2, -z+1/2'
5 '-x, -y, -z'
6 'x, -y, z-1/2'
7 '-x+1/2, -y+1/2, -z'
8 'x+1/2, -y+1/2, z-1/2'

loop_
_atom_site_label
_atom_site_type_symbol
_atom_site_fract_x
_atom_site_fract_y
_atom_site_fract_z
_atom_site_U_iso_or_equiv
_atom_site_adp_type
_atom_site_occupancy
_atom_site_calc_flag
_atom_site_refinement_flags_posn
_atom_site_refinement_flags_adp
Mo1 Mo -0.06107(4) 0.42808(7) 0.49869(8) 0.0126(3) Uani 1 d . .
Mo2 Mo -0.10526(4) 0.44301(7) 0.28548(8) 0.0143(3) Uani 1 d . .
Mo4 Mo -0.09143(5) 0.21154(7) 0.27576(9) 0.0197(3) Uani 1 d . .
Mo6 Mo -0.10836(4) 0.29128(7) 0.59286(8) 0.0154(3) Uani 1 d . .
Mo3 Mo -0.19057(5) 0.32968(7) 0.17215(8) 0.0167(3) Uani 1 d . .
Mo5 Mo -0.05309(5) 0.19437(7) 0.48727(9) 0.0204(3) Uani 1 d . .
Cr1 Cr -0.14833(8) 0.31147(12) 0.38283(15) 0.0122(5) Uani 1 d . .
O2 O -0.1786(3) 0.3062(5) 0.4758(6) 0.016(2) Uani 1 d . .
O7 O -0.0818(3) 0.3123(5) 0.4826(6) 0.0121(19) Uani 1 d . U
O18 O -0.1591(4) 0.3309(6) 0.0973(7) 0.022(2) Uani 1 d . .
O1 O -0.1422(3) 0.4208(5) 0.3935(6) 0.0105(19) Uani 1 d . U
O10 O -0.1794(4) 0.4305(5) 0.2086(6) 0.016(2) Uani 1 d . .
O9 O -0.0472(3) 0.4215(5) 0.3925(6) 0.013(2) Uani 1 d . .
O13 O 0.0001(3) 0.4106(5) 0.5771(7) 0.017(2) Uani 1 d . .
O12 O -0.1000(4) 0.1938(5) 0.5554(7) 0.020(2) Uani 1 d . U
O23 O -0.1508(4) 0.2886(5) 0.6522(7) 0.019(2) Uani 1 d . .
O16 O -0.0703(4) 0.4353(6) 0.2180(7) 0.024(2) Uani 1 d . .
O8 O -0.1192(3) 0.3219(5) 0.2872(7) 0.019(2) Uani 1 d . .
O14 O -0.0721(4) 0.5212(5) 0.5056(6) 0.015(2) Uani 1 d . .
O3 O -0.1079(4) 0.4087(5) 0.5731(7) 0.017(2) Uani 1 d . .
O4 O -0.1338(4) 0.2046(6) 0.3757(6) 0.019(2) Uani 1 d . .
O22 O 0.0064(4) 0.2127(6) 0.5633(7) 0.024(2) Uani 1 d . .
O6 O -0.1704(4) 0.2169(5) 0.1945(7) 0.023(2) Uani 1 d . .
O15 O -0.1086(4) 0.5378(6) 0.2987(8) 0.029(3) Uani 1 d . .
O17 O -0.2563(4) 0.3205(6) 0.1103(7) 0.027(3) Uani 1 d . .
O24 O -0.0483(4) 0.3052(6) 0.6725(7) 0.020(2) Uani 1 d . .
O21 O -0.0553(4) 0.1010(6) 0.4726(8) 0.030(3) Uani 1 d . .
O19 O -0.0982(4) 0.1167(6) 0.2685(9) 0.033(3) Uani 1 d . U
O11 O -0.0382(4) 0.2274(6) 0.3855(7) 0.021(2) Uani 1 d . .
C4 C -0.2015(5) 0.4421(7) 0.4776(9) 0.016(3) Uani 1 d D U
C2 C -0.2187(5) 0.3576(8) 0.4717(10) 0.016(3) Uani 1 d . .
H2A H -0.2319 0.3470 0.5188 0.020 Uiso 1 calc R .
H2B H -0.2476 0.3500 0.4176 0.020 Uiso 1 calc R .
C1 C -0.1862(5) 0.4627(8) 0.4005(9) 0.016(3) Uani 1 d . U
H1A H -0.2163 0.4550 0.3481 0.019 Uiso 1 calc R .
H1B H -0.1775 0.5154 0.4039 0.019 Uiso 1 calc R .
N2 N -0.2455(5) 0.4895(8) 0.4834(11) 0.039(4) Uani 1 d D .
H2C H -0.2730 0.4852 0.4346 0.046 Uiso 1 calc GR .
H2D H -0.2351 0.5370 0.4908 0.046 Uiso 1 calc GR .
H2E H -0.2546 0.4748 0.5282 0.046 Uiso 1 calc GR .
C8 C -0.2245(5) 0.1664(7) 0.2817(10) 0.020(3) Uani 1 d D U
C5 C -0.2088(6) 0.1614(9) 0.1971(11) 0.023(3) Uani 1 d . U
H5A H -0.1945 0.1121 0.1941 0.028 Uiso 1 calc R .
H5B H -0.2402 0.1674 0.1465 0.028 Uiso 1 calc R .
C6 C -0.2478(5) 0.2444(8) 0.2854(9) 0.014(3) Uani 1 d . U
H6A H -0.2799 0.2496 0.2358 0.017 Uiso 1 calc R .
H6B H -0.2574 0.2472 0.3373 0.017 Uiso 1 calc R .
N1 N -0.2644(5) 0.1083(7) 0.2760(11) 0.038(4) Uani 1 d D .
H1C H -0.2911 0.1132 0.2262 0.045 Uiso 1 calc GR .
H1D H -0.2763 0.1134 0.3203 0.045 Uiso 1 calc GR .
H1E H -0.2500 0.0634 0.2783 0.045 Uiso 1 calc GR .
C7 C -0.1761(5) 0.1506(8) 0.3646(10) 0.020(3) Uani 1 d . U
H7A H -0.1871 0.1522 0.4151 0.024 Uiso 1 calc R .
H7B H -0.1629 0.1008 0.3608 0.024 Uiso 1 calc R .
O5 O -0.2144(3) 0.3058(5) 0.2858(6) 0.015(2) Uani 1 d . .
C3 C -0.1541(6) 0.4523(8) 0.5649(9) 0.019(3) Uani 1 d . .
H3A H -0.1442 0.5045 0.5709 0.023 Uiso 1 calc R .
H3B H -0.1660 0.4396 0.6128 0.023 Uiso 1 calc R .
N3 N 0.0444(5) 0.3359(7) 0.4096(10) 0.027(3) Uani 1 d D .
O20 O -0.0616(4) 0.2351(6) 0.2031(8) 0.027(3) Uani 1 d . .
H3C H 0.045(4) 0.365(5) 0.450(7) 0.010 Uiso 1 d . .
H3D H 0.017(2) 0.316(6) 0.388(6) 0.010 Uiso 1 d D .
H3E H 0.067(4) 0.298(5) 0.441(7) 0.010 Uiso 1 d . .
H3F H 0.059(4) 0.351(6) 0.378(5) 0.010 Uiso 1 d D .

loop_
_atom_site_aniso_label
_atom_site_aniso_U_11
_atom_site_aniso_U_22
_atom_site_aniso_U_33
_atom_site_aniso_U_23
_atom_site_aniso_U_13
_atom_site_aniso_U_12
Mo1 0.0036(5) 0.0109(6) 0.0210(7) 0.0006(5) 0.0012(5) -0.0012(4)
Mo2 0.0093(5) 0.0111(6) 0.0215(7) 0.0010(5) 0.0041(5) -0.0019(4)
Mo4 0.0124(6) 0.0109(6) 0.0408(8) -0.0041(5) 0.0155(6) -0.0033(5)
Mo6 0.0068(5) 0.0125(6) 0.0238(7) 0.0017(5) 0.0010(5) -0.0011(4)
Mo3 0.0145(6) 0.0143(6) 0.0212(7) -0.0023(5) 0.0057(5) -0.0047(5)
Mo5 0.0067(5) 0.0101(6) 0.0426(9) 0.0019(6) 0.0059(5) 0.0005(5)
Cr1 0.0047(9) 0.0097(11) 0.0207(12) 0.0004(9) 0.0025(9) -0.0012(8)
O2 0.003(4) 0.016(5) 0.025(5) 0.002(4) 0.000(4) 0.002(4)
O7 0.006(3) 0.010(3) 0.019(4) 0.002(3) 0.003(3) 0.000(3)
O18 0.031(6) 0.017(5) 0.022(6) -0.011(4) 0.015(5) -0.010(5)
O1 0.007(3) 0.009(3) 0.012(3) -0.004(3) 0.000(3) -0.001(3)
O10 0.019(5) 0.008(5) 0.019(5) 0.001(4) 0.002(4) -0.003(4)
O9 0.009(4) 0.014(5) 0.015(5) 0.002(4) 0.001(4) 0.001(4)
O13 0.003(4) 0.021(5) 0.027(6) 0.000(4) 0.005(4) -0.001(4)
O12 0.012(5) 0.010(5) 0.034(6) -0.002(4) 0.000(4) -0.008(4)
O23 0.015(5) 0.014(5) 0.026(6) 0.002(4) 0.006(4) -0.001(4)
O16 0.013(5) 0.028(6) 0.032(6) 0.006(5) 0.009(5) 0.000(4)
O8 0.006(4) 0.018(5) 0.034(6) 0.002(4) 0.009(4) -0.003(4)
O14 0.013(5) 0.010(5) 0.022(5) 0.004(4) 0.008(4) -0.003(4)
O3 0.013(5) 0.013(5) 0.026(6) 0.005(4) 0.007(4) 0.004(4)
O4 0.010(4) 0.021(6) 0.026(6) -0.008(4) 0.007(4) -0.012(4)
O22 0.022(5) 0.012(5) 0.039(7) -0.001(5) 0.012(5) -0.001(4)
O6 0.014(5) 0.012(5) 0.046(7) -0.009(5) 0.015(5) 0.000(4)
O15 0.017(5) 0.023(6) 0.046(8) 0.004(5) 0.009(5) -0.006(5)
O17 0.016(5) 0.023(6) 0.033(6) 0.002(5) -0.002(5) -0.005(4)
O24 0.011(5) 0.017(5) 0.025(6) 0.002(4) -0.002(4) -0.003(4)
O21 0.019(5) 0.025(6) 0.053(8) 0.011(6) 0.020(6) -0.002(5)
O19 0.024(6) 0.014(6) 0.067(9) -0.019(6) 0.024(6) 0.001(5)
O11 0.014(5) 0.018(5) 0.035(6) 0.008(5) 0.016(5) -0.004(4)
C4 0.012(4) 0.017(4) 0.016(4) -0.001(4) 0.000(3) -0.001(3)
C2 0.006(6) 0.022(8) 0.019(8) 0.006(6) 0.002(6) -0.001(6)
C1 0.011(4) 0.016(4) 0.019(4) 0.000(3) 0.005(3) 0.002(3)
N2 0.028(8) 0.029(8) 0.058(11) 0.006(7) 0.013(8) 0.016(6)
C8 0.012(7) 0.019(8) 0.035(9) -0.008(7) 0.016(7) -0.004(6)
C5 0.018(7) 0.020(8) 0.037(9) -0.011(7) 0.018(7) -0.015(6)
C6 0.011(5) 0.016(6) 0.012(6) -0.009(5) 0.001(5) -0.005(5)
N1 0.039(9) 0.033(9) 0.054(10) -0.014(7) 0.031(8) -0.001(7)
C7 0.014(7) 0.010(7) 0.037(9) -0.006(6) 0.010(7) -0.008(6)
O5 0.007(4) 0.016(5) 0.022(5) -0.001(4) 0.004(4) -0.002(4)
C3 0.028(8) 0.020(8) 0.010(7) 0.001(6) 0.006(6) 0.006(6)
N3 0.019(6) 0.018(7) 0.055(10) -0.011(7) 0.025(7) -0.007(6)
O20 0.024(6) 0.022(6) 0.045(7) -0.006(5) 0.025(5) -0.003(5)

loop_
_atom_type_symbol
_atom_type_description
_atom_type_scat_dispersion_real
_atom_type_scat_dispersion_imag
_atom_type_scat_source
C C 0.0033 0.0016 'International Tables Vol C Tables 4.2.6.8 and 6.1.1.4'
H H 0.0000 0.0000 'International Tables Vol C Tables 4.2.6.8 and 6.1.1.4'
Cr Cr 0.3209 0.6236 'International Tables Vol C Tables 4.2.6.8 and 6.1.1.4'
Mo Mo -1.6832 0.6857 'International Tables Vol C Tables 4.2.6.8 and 6.1.1.4'
N N 0.0061 0.0033 'International Tables Vol C Tables 4.2.6.8 and 6.1.1.4'
O O 0.0106 0.0060 'International Tables Vol C Tables 4.2.6.8 and 6.1.1.4'

loop_
_geom_angle_atom_site_label_1
_geom_angle_atom_site_label_2
_geom_angle_atom_site_label_3
_geom_angle
O7 Mo1 O1 73.1(3)
O9 Mo1 O7 87.3(4)
O9 Mo1 O1 75.1(3)
O9 Mo1 O3 151.7(4)
O13 Mo1 O7 93.4(4)
O13 Mo1 O1 166.4(4)
O13 Mo1 O9 103.3(4)
O13 Mo1 O3 98.8(4)
O14 Mo1 O7 155.7(4)
O14 Mo1 O1 87.8(4)
O14 Mo1 O9 102.4(4)
O14 Mo1 O13 105.7(5)
O14 Mo1 O3 88.2(4)
O3 Mo1 O7 73.9(4)
O3 Mo1 O1 79.2(4)
O1 Mo2 Mo3 85.5(2)
O10 Mo2 Mo3 34.5(3)
O10 Mo2 O1 82.1(4)
O10 Mo2 O8 75.9(4)
O9 Mo2 Mo3 127.1(3)
O9 Mo2 O1 72.9(3)
O9 Mo2 O10 151.3(4)
O9 Mo2 O8 83.3(4)
O16 Mo2 Mo3 91.2(4)
O16 Mo2 O1 163.5(4)
O16 Mo2 O10 104.1(5)
O16 Mo2 O9 96.6(4)
O16 Mo2 O8 93.6(4)
O16 Mo2 O15 103.2(5)
O8 Mo2 Mo3 44.0(3)
O8 Mo2 O1 72.8(3)
O15 Mo2 Mo3 130.6(4)
O15 Mo2 O1 91.1(4)
O15 Mo2 O10 96.2(4)
O15 Mo2 O9 98.2(5)
O15 Mo2 O8 162.7(4)
O8 Mo4 O4 73.4(4)
O6 Mo4 O8 72.7(4)
O6 Mo4 O4 79.0(4)
O19 Mo4 O8 152.9(4)
O19 Mo4 O4 85.9(5)
O19 Mo4 O6 86.5(5)
O19 Mo4 O11 104.0(5)
O11 Mo4 O8 87.4(4)
O11 Mo4 O4 74.7(4)
O11 Mo4 O6 150.6(4)
O20 Mo4 O8 95.4(4)
O20 Mo4 O4 168.7(4)
O20 Mo4 O6 99.6(5)
O20 Mo4 O19 105.3(5)
O20 Mo4 O11 103.7(5)
O2 Mo6 Mo5 91.0(3)
O7 Mo6 Mo5 45.3(2)
O7 Mo6 O2 71.9(3)
O12 Mo6 Mo5 35.3(3)
O12 Mo6 O2 89.6(4)
O12 Mo6 O7 77.4(4)
O12 Mo6 O3 148.9(4)
O23 Mo6 Mo5 144.6(3)
O23 Mo6 O2 87.3(4)
O23 Mo6 O7 158.3(4)
O23 Mo6 O12 109.3(4)
O23 Mo6 O3 98.7(4)
O3 Mo6 Mo5 115.6(3)
O3 Mo6 O2 78.3(4)
O3 Mo6 O7 71.6(4)
O24 Mo6 Mo5 89.7(3)
O24 Mo6 O2 162.1(4)
O24 Mo6 O7 96.4(4)
O24 Mo6 O12 101.2(4)
O24 Mo6 O23 102.2(5)
O24 Mo6 O3 85.3(4)
O18 Mo3 Mo2 88.4(3)
O18 Mo3 O10 98.5(4)
O18 Mo3 O8 96.3(4)
O18 Mo3 O6 88.6(4)
O18 Mo3 O17 104.1(5)
O18 Mo3 O5 164.5(5)
O10 Mo3 Mo2 36.4(3)
O10 Mo3 O8 77.9(4)
O10 Mo3 O6 149.5(4)
O10 Mo3 O5 88.9(4)
O8 Mo3 Mo2 44.3(3)
O8 Mo3 O5 71.8(3)
O6 Mo3 Mo2 115.1(3)
O6 Mo3 O8 71.8(4)
O6 Mo3 O5 78.4(4)
O17 Mo3 Mo2 143.6(4)
O17 Mo3 O10 107.4(5)
O17 Mo3 O8 157.7(5)
O17 Mo3 O6 99.5(5)
O17 Mo3 O5 86.5(5)
O5 Mo3 Mo2 89.6(2)
O7 Mo5 Mo6 43.8(2)
O7 Mo5 O4 71.2(3)
O12 Mo5 Mo6 34.0(3)
O12 Mo5 O7 74.9(4)
O12 Mo5 O4 80.4(4)
O4 Mo5 Mo6 84.0(2)
O22 Mo5 Mo6 89.9(4)
O22 Mo5 O7 94.2(4)
O22 Mo5 O12 102.6(5)
O22 Mo5 O4 164.0(4)
O22 Mo5 O11 98.6(5)
O21 Mo5 Mo6 128.5(4)
O21 Mo5 O7 159.0(4)
O21 Mo5 O12 94.5(5)
O21 Mo5 O4 89.3(5)
O21 Mo5 O22 105.9(5)
O21 Mo5 O11 100.8(5)
O11 Mo5 Mo6 125.3(3)
O11 Mo5 O7 81.6(4)
O11 Mo5 O12 149.2(4)
O11 Mo5 O4 73.4(4)
O2 Cr1 O7 82.0(4)
O2 Cr1 O1 91.4(4)
O2 Cr1 O8 177.1(4)
O2 Cr1 O4 98.2(4)
O7 Cr1 O8 99.1(4)
O1 Cr1 O7 83.9(4)
O1 Cr1 O8 86.1(4)
O4 Cr1 O7 85.0(4)
O4 Cr1 O1 164.1(4)
O4 Cr1 O8 84.5(4)
O5 Cr1 O2 97.1(4)
O5 Cr1 O7 177.3(4)
O5 Cr1 O1 98.6(4)
O5 Cr1 O8 82.0(4)
O5 Cr1 O4 92.7(4)
Cr1 O2 Mo6 102.6(4)
C2 O2 Mo6 122.8(8)
C2 O2 Cr1 116.7(8)
Mo1 O7 Mo6 102.2(4)
Mo1 O7 Mo5 146.7(4)
Mo6 O7 Mo5 90.9(3)
Cr1 O7 Mo1 103.6(4)
Cr1 O7 Mo6 102.7(4)
Cr1 O7 Mo5 103.2(4)
Mo1 O1 Mo2 90.8(3)
Cr1 O1 Mo1 98.8(4)
Cr1 O1 Mo2 98.5(4)
C1 O1 Mo1 121.0(8)
C1 O1 Mo2 123.1(8)
C1 O1 Cr1 118.5(8)
Mo3 O10 Mo2 109.1(5)
Mo1 O9 Mo2 117.5(5)
Mo6 O12 Mo5 110.7(5)
Mo4 O8 Mo2 147.2(4)
Mo4 O8 Mo3 102.4(4)
Mo3 O8 Mo2 91.8(4)
Cr1 O8 Mo2 102.6(4)
Cr1 O8 Mo4 103.0(4)
Cr1 O8 Mo3 102.4(4)
Mo1 O3 Mo6 107.0(4)
C3 O3 Mo1 122.7(8)
C3 O3 Mo6 120.0(8)
Mo4 O4 Mo5 90.2(3)
Cr1 O4 Mo4 98.5(4)
Cr1 O4 Mo5 100.5(4)
C7 O4 Mo4 120.4(8)
C7 O4 Mo5 122.0(9)
C7 O4 Cr1 119.3(8)
Mo3 O6 Mo4 107.6(4)
C5 O6 Mo4 122.2(9)
C5 O6 Mo3 121.6(9)
Mo4 O11 Mo5 117.1(5)
C1 C4 C2 110.2(11)
C1 C4 C3 111.3(11)
N2 C4 C2 109.1(11)
N2 C4 C1 111.5(12)
N2 C4 C3 107.3(11)
C3 C4 C2 107.4(11)
O2 C2 C4 114.8(10)
O2 C2 H2A 108.6
O2 C2 H2B 108.6
C4 C2 H2A 108.6
C4 C2 H2B 108.6
H2A C2 H2B 107.5
O1 C1 C4 114.1(11)
O1 C1 H1A 108.7
O1 C1 H1B 108.7
C4 C1 H1A 108.7
C4 C1 H1B 108.7
H1A C1 H1B 107.6
C4 N2 H2C 109.5
C4 N2 H2D 109.5
C4 N2 H2E 109.5
H2C N2 H2D 109.5
H2C N2 H2E 109.5
H2D N2 H2E 109.5
C6 C8 C5 108.6(12)
C6 C8 C7 111.3(11)
N1 C8 C5 108.1(11)
N1 C8 C6 110.0(11)
N1 C8 C7 107.8(12)
C7 C8 C5 111.0(11)
O6 C5 C8 113.2(11)
O6 C5 H5A 108.9
O6 C5 H5B 108.9
C8 C5 H5A 108.9
C8 C5 H5B 108.9
H5A C5 H5B 107.8
C8 C6 H6A 108.3
C8 C6 H6B 108.3
H6A C6 H6B 107.4
O5 C6 C8 115.8(10)
O5 C6 H6A 108.3
O5 C6 H6B 108.3
C8 N1 H1C 109.5
C8 N1 H1D 109.5
C8 N1 H1E 109.5
H1C N1 H1D 109.5
H1C N1 H1E 109.5
H1D N1 H1E 109.5
O4 C7 C8 112.1(11)
O4 C7 H7A 109.2
O4 C7 H7B 109.2
C8 C7 H7A 109.2
C8 C7 H7B 109.2
H7A C7 H7B 107.9
Cr1 O5 Mo3 103.2(4)
C6 O5 Mo3 120.8(8)
C6 O5 Cr1 116.6(8)
O3 C3 C4 115.8(11)
O3 C3 H3A 108.3
O3 C3 H3B 108.3
C4 C3 H3A 108.3
C4 C3 H3B 108.3
H3A C3 H3B 107.4
H3C N3 H3D 114(6)
H3C N3 H3E 101(6)
H3C N3 H3F 114(6)
H3D N3 H3E 104(6)
H3D N3 H3F 119(8)
H3E N3 H3F 104(6)

loop_
_geom_bond_atom_site_label_1
_geom_bond_atom_site_label_2
_geom_bond_distance
Mo1 O7 2.142(9)
Mo1 O1 2.284(9)
Mo1 O9 1.901(9)
Mo1 O13 1.742(9)
Mo1 O14 1.707(9)
Mo1 O3 2.061(10)
Mo2 Mo3 3.1572(17)
Mo2 O1 2.339(9)
Mo2 O10 1.981(10)
Mo2 O9 1.951(9)
Mo2 O16 1.683(10)
Mo2 O8 2.204(10)
Mo2 O15 1.718(11)
Mo4 O8 2.146(10)
Mo4 O4 2.295(9)
Mo4 O6 2.097(10)
Mo4 O19 1.710(11)
Mo4 O11 1.902(11)
Mo4 O20 1.701(10)
Mo6 Mo5 3.1593(18)
Mo6 O2 2.206(9)
Mo6 O7 2.188(9)
Mo6 O12 1.891(10)
Mo6 O23 1.736(10)
Mo6 O3 2.130(10)
Mo6 O24 1.718(10)
Mo3 O18 1.711(10)
Mo3 O10 1.894(9)
Mo3 O8 2.193(10)
Mo3 O6 2.093(10)
Mo3 O17 1.727(10)
Mo3 O5 2.206(9)
Mo5 O7 2.244(9)
Mo5 O12 1.950(10)
Mo5 O4 2.326(10)
Mo5 O22 1.697(11)
Mo5 O21 1.688(11)
Mo5 O11 1.935(10)
Cr1 O2 1.958(10)
Cr1 O7 1.975(9)
Cr1 O1 1.969(9)
Cr1 O8 1.985(10)
Cr1 O4 1.967(10)
Cr1 O5 1.947(9)
O2 C2 1.407(16)
O1 C1 1.443(15)
O3 C3 1.438(17)
O4 C7 1.462(15)
O6 C5 1.447(16)
C4 C2 1.578(19)
C4 C1 1.501(19)
C4 N2 1.489(9)
C4 C3 1.572(19)
C2 H2A 0.9700
C2 H2B 0.9700
C1 H1A 0.9700
C1 H1B 0.9700
N2 H2C 0.8900
N2 H2D 0.8900
N2 H2E 0.8900
C8 C5 1.58(2)
C8 C6 1.544(19)
C8 N1 1.479(9)
C8 C7 1.56(2)
C5 H5A 0.9700
C5 H5B 0.9700
C6 H6A 0.9700
C6 H6B 0.9700
C6 O5 1.421(16)
N1 H1C 0.8900
N1 H1D 0.8900
N1 H1E 0.8900
C7 H7A 0.9700
C7 H7B 0.9700
C3 H3A 0.9700
C3 H3B 0.9700
N3 H3C 0.84(10)
N3 H3D 0.799(10)
N3 H3E 0.94(9)
N3 H3F 0.799(10)

loop_
_geom_torsion_atom_site_label_1
_geom_torsion_atom_site_label_2
_geom_torsion_atom_site_label_3
_geom_torsion_atom_site_label_4
_geom_torsion
Mo1 O1 C1 C4 -62.4(13)
Mo1 O3 C3 C4 68.4(14)
Mo2 Mo3 O8 Mo4 -150.2(5)
Mo2 Mo3 O8 Cr1 103.3(5)
Mo2 Mo3 O6 Mo4 -8.6(5)
Mo2 Mo3 O6 C5 139.8(10)
Mo2 Mo3 O5 Cr1 -35.3(4)
Mo2 Mo3 O5 C6 -167.8(9)
Mo2 O1 C1 C4 -176.6(8)
Mo4 O4 C7 C8 -64.2(13)
Mo4 O6 C5 C8 71.6(14)
Mo6 Mo5 O7 Mo1 114.1(9)
Mo6 Mo5 O7 Cr1 -103.3(4)
Mo6 Mo5 O4 Mo4 143.8(3)
Mo6 Mo5 O4 Cr1 45.1(3)
Mo6 Mo5 O4 C7 -89.5(9)
Mo6 Mo5 O11 Mo4 -89.1(6)
Mo6 O2 C2 C4 65.8(14)
Mo6 O3 C3 C4 -72.1(13)
Mo3 Mo2 O1 Mo1 143.6(2)
Mo3 Mo2 O1 Cr1 44.5(3)
Mo3 Mo2 O1 C1 -87.8(9)
Mo3 Mo2 O9 Mo1 -87.4(5)
Mo3 Mo2 O8 Mo4 116.4(11)
Mo3 Mo2 O8 Cr1 -103.1(4)
Mo3 O6 C5 C8 -72.2(15)
Mo5 Mo6 O2 Cr1 -34.8(4)
Mo5 Mo6 O2 C2 -168.5(9)
Mo5 Mo6 O7 Mo1 -149.1(5)
Mo5 Mo6 O7 Cr1 103.7(4)
Mo5 Mo6 O3 Mo1 -7.3(5)
Mo5 Mo6 O3 C3 138.7(8)
Mo5 O4 C7 C8 -175.9(8)
Cr1 O2 C2 C4 -62.0(13)
Cr1 O1 C1 C4 59.7(13)
Cr1 O4 C7 C8 57.4(14)
O2 Mo6 Mo5 O7 62.9(4)
O2 Mo6 Mo5 O12 -87.8(6)
O2 Mo6 Mo5 O4 -6.2(3)
O2 Mo6 Mo5 O22 159.1(4)
O2 Mo6 Mo5 O21 -90.5(6)
O2 Mo6 Mo5 O11 58.5(4)
O2 Mo6 O7 Mo1 100.3(4)
O2 Mo6 O7 Mo5 -110.5(4)
O2 Mo6 O7 Cr1 -6.8(4)
O2 Mo6 O12 Mo5 92.4(5)
O2 Mo6 O3 Mo1 -92.7(5)
O2 Mo6 O3 C3 53.3(9)
O2 Cr1 O7 Mo1 -98.7(4)
O2 Cr1 O7 Mo6 7.4(4)
O2 Cr1 O7 Mo5 101.4(4)
O2 Cr1 O1 Mo1 87.7(4)
O2 Cr1 O1 Mo2 179.8(4)
O2 Cr1 O1 C1 -45.1(9)
O2 Cr1 O8 Mo2 31(8)
O2 Cr1 O8 Mo4 -170(8)
O2 Cr1 O8 Mo3 -64(8)
O2 Cr1 O4 Mo4 -175.1(4)
O2 Cr1 O4 Mo5 -83.3(4)
O2 Cr1 O4 C7 52.9(10)
O2 Cr1 O5 Mo3 171.0(4)
O2 Cr1 O5 C6 -54.1(9)
O7 Mo1 O1 Mo2 -104.3(4)
O7 Mo1 O1 Cr1 -5.7(3)
O7 Mo1 O1 C1 125.5(9)
O7 Mo1 O9 Mo2 90.4(5)
O7 Mo1 O3 Mo6 18.3(4)
O7 Mo1 O3 C3 -126.6(10)
O7 Mo6 Mo5 O12 -150.7(6)
O7 Mo6 Mo5 O4 -69.0(4)
O7 Mo6 Mo5 O22 96.2(5)
O7 Mo6 Mo5 O21 -153.4(6)
O7 Mo6 Mo5 O11 -4.3(5)
O7 Mo6 O2 Cr1 6.9(4)
O7 Mo6 O2 C2 -126.8(10)
O7 Mo6 O12 Mo5 20.9(4)
O7 Mo6 O3 Mo1 -18.1(4)
O7 Mo6 O3 C3 127.8(10)
O7 Mo5 O12 Mo6 -20.6(4)
O7 Mo5 O4 Mo4 100.7(4)
O7 Mo5 O4 Cr1 2.0(3)
O7 Mo5 O4 C7 -132.6(10)
O7 Mo5 O11 Mo4 -92.2(5)
O7 Cr1 O2 Mo6 -7.3(4)
O7 Cr1 O2 C2 129.8(9)
O7 Cr1 O1 Mo1 5.9(4)
O7 Cr1 O1 Mo2 98.1(4)
O7 Cr1 O1 C1 -126.8(9)
O7 Cr1 O8 Mo2 -81.5(4)
O7 Cr1 O8 Mo4 77.8(4)
O7 Cr1 O8 Mo3 -176.1(4)
O7 Cr1 O4 Mo4 -94.0(4)
O7 Cr1 O4 Mo5 -2.2(4)
O7 Cr1 O4 C7 134.0(10)
O7 Cr1 O5 Mo3 -121(8)
O7 Cr1 O5 C6 14(9)
O18 Mo3 O10 Mo2 -75.4(6)
O18 Mo3 O8 Mo2 81.1(4)
O18 Mo3 O8 Mo4 -69.1(5)
O18 Mo3 O8 Cr1 -175.6(5)
O18 Mo3 O6 Mo4 78.9(5)
O18 Mo3 O6 C5 -132.7(11)
O18 Mo3 O5 Cr1 47.1(17)
O18 Mo3 O5 C6 -85.4(17)
O1 Mo1 O7 Mo6 -100.8(4)
O1 Mo1 O7 Mo5 148.3(9)
O1 Mo1 O7 Cr1 5.7(3)
O1 Mo1 O9 Mo2 17.2(4)
O1 Mo1 O3 Mo6 93.6(4)
O1 Mo1 O3 C3 -51.3(10)
O1 Mo2 Mo3 O18 -170.6(4)
O1 Mo2 Mo3 O10 82.7(5)
O1 Mo2 Mo3 O8 -69.8(4)
O1 Mo2 Mo3 O6 -83.0(4)
O1 Mo2 Mo3 O17 77.5(7)
O1 Mo2 Mo3 O5 -6.0(3)
O1 Mo2 O10 Mo3 -93.5(5)
O1 Mo2 O9 Mo1 -17.0(4)
O1 Mo2 O8 Mo4 -142.0(10)
O1 Mo2 O8 Mo3 101.6(4)
O1 Mo2 O8 Cr1 -1.5(3)
O1 Cr1 O2 Mo6 -91.0(4)
O1 Cr1 O2 C2 46.2(9)
O1 Cr1 O7 Mo1 -6.4(4)
O1 Cr1 O7 Mo6 99.7(4)
O1 Cr1 O7 Mo5 -166.3(4)
O1 Cr1 O8 Mo2 1.7(4)
O1 Cr1 O8 Mo4 161.0(4)
O1 Cr1 O8 Mo3 -93.0(4)
O1 Cr1 O4 Mo4 -48.2(16)
O1 Cr1 O4 Mo5 43.6(17)
O1 Cr1 O4 C7 179.7(14)
O1 Cr1 O5 Mo3 78.5(4)
O1 Cr1 O5 C6 -146.6(8)
O10 Mo2 Mo3 O18 106.7(6)
O10 Mo2 Mo3 O8 -152.5(6)
O10 Mo2 Mo3 O6 -165.6(6)
O10 Mo2 Mo3 O17 -5.1(8)
O10 Mo2 Mo3 O5 -88.7(6)
O10 Mo2 O1 Mo1 178.2(4)
O10 Mo2 O1 Cr1 79.1(4)
O10 Mo2 O1 C1 -53.2(9)
O10 Mo2 O9 Mo1 -47.7(11)
O10 Mo2 O8 Mo4 132.0(10)
O10 Mo2 O8 Mo3 15.7(4)
O10 Mo2 O8 Cr1 -87.5(4)
O10 Mo3 O8 Mo2 -16.3(4)
O10 Mo3 O8 Mo4 -166.4(5)
O10 Mo3 O8 Cr1 87.0(5)
O10 Mo3 O6 Mo4 -25.4(10)
O10 Mo3 O6 C5 122.9(11)
O10 Mo3 O5 Cr1 -71.7(5)
O10 Mo3 O5 C6 155.8(9)
O9 Mo1 O7 Mo6 -176.0(4)
O9 Mo1 O7 Mo5 73.0(9)
O9 Mo1 O7 Cr1 -69.5(4)
O9 Mo1 O1 Mo2 -12.7(3)
O9 Mo1 O1 Cr1 86.0(4)
O9 Mo1 O1 C1 -142.8(9)
O9 Mo1 O3 Mo6 68.4(9)
O9 Mo1 O3 C3 -76.5(13)
O9 Mo2 Mo3 O18 -106.0(5)
O9 Mo2 Mo3 O10 147.2(6)
O9 Mo2 Mo3 O8 -5.3(5)
O9 Mo2 Mo3 O6 -18.4(5)
O9 Mo2 Mo3 O17 142.1(7)
O9 Mo2 Mo3 O5 58.6(4)
O9 Mo2 O1 Mo1 12.5(3)
O9 Mo2 O1 Cr1 -86.6(4)
O9 Mo2 O1 C1 141.1(10)
O9 Mo2 O10 Mo3 -64.0(10)
O9 Mo2 O8 Mo4 -67.8(10)
O9 Mo2 O8 Mo3 175.8(4)
O9 Mo2 O8 Cr1 72.7(4)
O13 Mo1 O7 Mo6 80.8(4)
O13 Mo1 O7 Mo5 -30.2(9)
O13 Mo1 O7 Cr1 -172.7(4)
O13 Mo1 O1 Mo2 -97.8(16)
O13 Mo1 O1 Cr1 0.9(18)
O13 Mo1 O1 C1 132.0(17)
O13 Mo1 O9 Mo2 -176.7(5)
O13 Mo1 O3 Mo6 -72.7(5)
O13 Mo1 O3 C3 142.4(10)
O12 Mo6 Mo5 O7 150.7(6)
O12 Mo6 Mo5 O4 81.6(6)
O12 Mo6 Mo5 O22 -113.2(6)
O12 Mo6 Mo5 O21 -2.7(7)
O12 Mo6 Mo5 O11 146.3(6)
O12 Mo6 O2 Cr1 -70.0(5)
O12 Mo6 O2 C2 156.2(9)
O12 Mo6 O7 Mo1 -166.0(4)
O12 Mo6 O7 Mo5 -16.8(3)
O12 Mo6 O7 Cr1 86.9(4)
O12 Mo6 O3 Mo1 -23.8(10)
O12 Mo6 O3 C3 122.2(10)
O12 Mo5 O7 Mo1 130.6(9)
O12 Mo5 O7 Mo6 16.5(3)
O12 Mo5 O7 Cr1 -86.8(4)
O12 Mo5 O4 Mo4 178.0(4)
O12 Mo5 O4 Cr1 79.3(4)
O12 Mo5 O4 C7 -55.3(10)
O12 Mo5 O11 Mo4 -51.8(11)
O23 Mo6 Mo5 O7 149.7(7)
O23 Mo6 Mo5 O12 -0.9(8)
O23 Mo6 Mo5 O4 80.7(6)
O23 Mo6 Mo5 O22 -114.1(7)
O23 Mo6 Mo5 O21 -3.6(8)
O23 Mo6 Mo5 O11 145.4(7)
O23 Mo6 O2 Cr1 -179.4(5)
O23 Mo6 O2 C2 46.9(9)
O23 Mo6 O7 Mo1 83.2(11)
O23 Mo6 O7 Mo5 -127.7(10)
O23 Mo6 O7 Cr1 -24.0(13)
O23 Mo6 O12 Mo5 179.4(5)
O23 Mo6 O3 Mo1 -178.1(5)
O23 Mo6 O3 C3 -32.2(10)
O16 Mo2 Mo3 O18 -6.8(5)
O16 Mo2 Mo3 O10 -113.5(6)
O16 Mo2 Mo3 O8 94.0(5)
O16 Mo2 Mo3 O6 80.8(5)
O16 Mo2 Mo3 O17 -118.7(7)
O16 Mo2 Mo3 O5 157.8(4)
O16 Mo2 O1 Mo1 64.6(15)
O16 Mo2 O1 Cr1 -34.5(16)
O16 Mo2 O1 C1 -166.8(15)
O16 Mo2 O10 Mo3 70.9(6)
O16 Mo2 O9 Mo1 176.1(6)
O16 Mo2 O8 Mo4 28.4(10)
O16 Mo2 O8 Mo3 -88.0(4)
O16 Mo2 O8 Cr1 168.9(5)
O8 Mo2 Mo3 O18 -100.8(5)
O8 Mo2 Mo3 O10 152.5(6)
O8 Mo2 Mo3 O6 -13.1(5)
O8 Mo2 Mo3 O17 147.4(7)
O8 Mo2 Mo3 O5 63.8(4)
O8 Mo2 O1 Mo1 100.5(4)
O8 Mo2 O1 Cr1 1.5(3)
O8 Mo2 O1 C1 -130.8(9)
O8 Mo2 O10 Mo3 -19.3(4)
O8 Mo2 O9 Mo1 -91.1(5)
O8 Mo4 O4 Mo5 -106.2(4)
O8 Mo4 O4 Cr1 -5.5(4)
O8 Mo4 O4 C7 125.8(10)
O8 Mo4 O6 Mo3 18.5(4)
O8 Mo4 O6 C5 -129.6(10)
O8 Mo4 O11 Mo5 93.0(6)
O8 Mo3 O10 Mo2 19.2(4)
O8 Mo3 O6 Mo4 -18.2(4)
O8 Mo3 O6 C5 130.2(11)
O8 Mo3 O5 Cr1 6.0(4)
O8 Mo3 O5 C6 -126.6(9)
O8 Cr1 O2 Mo6 -120(8)
O8 Cr1 O2 C2 17(9)
O8 Cr1 O7 Mo1 78.6(4)
O8 Cr1 O7 Mo6 -175.3(4)
O8 Cr1 O7 Mo5 -81.3(4)
O8 Cr1 O1 Mo1 -93.7(4)
O8 Cr1 O1 Mo2 -1.6(4)
O8 Cr1 O1 C1 133.6(9)
O8 Cr1 O4 Mo4 5.7(4)
O8 Cr1 O4 Mo5 97.5(4)
O8 Cr1 O4 C7 -126.3(10)
O8 Cr1 O5 Mo3 -6.3(4)
O8 Cr1 O5 C6 128.6(9)
O14 Mo1 O7 Mo6 -61.4(11)
O14 Mo1 O7 Mo5 -172.4(8)
O14 Mo1 O7 Cr1 45.1(12)
O14 Mo1 O1 Mo2 90.8(4)
O14 Mo1 O1 Cr1 -170.5(4)
O14 Mo1 O1 C1 -39.4(9)
O14 Mo1 O9 Mo2 -67.1(6)
O14 Mo1 O3 Mo6 -178.3(5)
O14 Mo1 O3 C3 36.8(10)
O3 Mo1 O7 Mo6 -17.4(4)
O3 Mo1 O7 Mo5 -128.4(9)
O3 Mo1 O7 Cr1 89.1(4)
O3 Mo1 O1 Mo2 179.4(4)
O3 Mo1 O1 Cr1 -81.9(4)
O3 Mo1 O1 C1 49.2(9)
O3 Mo1 O9 Mo2 42.8(10)
O3 Mo6 Mo5 O7 -14.6(4)
O3 Mo6 Mo5 O12 -165.3(6)
O3 Mo6 Mo5 O4 -83.6(4)
O3 Mo6 Mo5 O22 81.6(5)
O3 Mo6 Mo5 O21 -168.0(6)
O3 Mo6 Mo5 O11 -18.9(5)
O3 Mo6 O2 Cr1 81.1(4)
O3 Mo6 O2 C2 -52.6(9)
O3 Mo6 O7 Mo1 17.0(3)
O3 Mo6 O7 Mo5 166.1(4)
O3 Mo6 O7 Cr1 -90.1(4)
O3 Mo6 O12 Mo5 26.4(10)
O4 Mo4 O8 Mo2 145.9(10)
O4 Mo4 O8 Mo3 -100.5(4)
O4 Mo4 O8 Cr1 5.5(4)
O4 Mo4 O6 Mo3 94.4(5)
O4 Mo4 O6 C5 -53.7(10)
O4 Mo4 O11 Mo5 19.5(5)
O4 Mo5 O7 Mo1 -144.7(9)
O4 Mo5 O7 Mo6 101.2(4)
O4 Mo5 O7 Cr1 -2.1(3)
O4 Mo5 O12 Mo6 -93.6(5)
O4 Mo5 O11 Mo4 -19.3(5)
O4 Cr1 O2 Mo6 76.4(4)
O4 Cr1 O2 C2 -146.5(9)
O4 Cr1 O7 Mo1 162.2(4)
O4 Cr1 O7 Mo6 -91.7(4)
O4 Cr1 O7 Mo5 2.3(4)
O4 Cr1 O1 Mo1 -40.0(16)
O4 Cr1 O1 Mo2 52.2(16)
O4 Cr1 O1 C1 -172.7(14)
O4 Cr1 O8 Mo2 -165.5(4)
O4 Cr1 O8 Mo4 -6.2(4)
O4 Cr1 O8 Mo3 99.8(4)
O4 Cr1 O5 Mo3 -90.4(4)
O4 Cr1 O5 C6 44.6(9)
O22 Mo5 O7 Mo1 28.6(9)
O22 Mo5 O7 Mo6 -85.5(4)
O22 Mo5 O7 Cr1 171.3(5)
O22 Mo5 O12 Mo6 70.4(6)
O22 Mo5 O4 Mo4 75.8(16)
O22 Mo5 O4 Cr1 -22.9(17)
O22 Mo5 O4 C7 -157.5(15)
O22 Mo5 O11 Mo4 174.8(6)
O6 Mo4 O8 Mo2 -130.7(11)
O6 Mo4 O8 Mo3 -17.2(4)
O6 Mo4 O8 Cr1 88.9(5)
O6 Mo4 O4 Mo5 178.8(4)
O6 Mo4 O4 Cr1 -80.6(4)
O6 Mo4 O4 C7 50.8(10)
O6 Mo4 O11 Mo5 46.4(11)
O6 Mo3 O10 Mo2 26.3(10)
O6 Mo3 O8 Mo2 167.5(4)
O6 Mo3 O8 Mo4 17.3(4)
O6 Mo3 O8 Cr1 -89.2(5)
O6 Mo3 O5 Cr1 80.5(4)
O6 Mo3 O5 C6 -52.1(9)
O15 Mo2 Mo3 O18 101.8(6)
O15 Mo2 Mo3 O10 -4.9(7)
O15 Mo2 Mo3 O8 -157.4(6)
O15 Mo2 Mo3 O6 -170.5(6)
O15 Mo2 Mo3 O17 -10.0(8)
O15 Mo2 Mo3 O5 -93.5(6)
O15 Mo2 O1 Mo1 -85.8(4)
O15 Mo2 O1 Cr1 175.2(5)
O15 Mo2 O1 C1 42.8(10)
O15 Mo2 O10 Mo3 176.3(5)
O15 Mo2 O9 Mo1 71.6(6)
O15 Mo2 O8 Mo4 -163.8(13)
O15 Mo2 O8 Mo3 79.8(17)
O15 Mo2 O8 Cr1 -23.3(18)
O17 Mo3 O10 Mo2 176.8(5)
O17 Mo3 O8 Mo2 -122.6(11)
O17 Mo3 O8 Mo4 87.2(12)
O17 Mo3 O8 Cr1 -19.3(14)
O17 Mo3 O6 Mo4 -177.0(5)
O17 Mo3 O6 C5 -28.6(11)
O17 Mo3 O5 Cr1 -179.1(5)
O17 Mo3 O5 C6 48.4(9)
O24 Mo6 Mo5 O7 -99.3(5)
O24 Mo6 Mo5 O12 110.1(6)
O24 Mo6 Mo5 O4 -168.3(4)
O24 Mo6 Mo5 O22 -3.1(5)
O24 Mo6 Mo5 O21 107.4(6)
O24 Mo6 Mo5 O11 -103.6(5)
O24 Mo6 O2 Cr1 57.5(15)
O24 Mo6 O2 C2 -76.3(17)
O24 Mo6 O7 Mo1 -65.9(5)
O24 Mo6 O7 Mo5 83.3(4)
O24 Mo6 O7 Cr1 -173.0(5)
O24 Mo6 O12 Mo5 -73.2(6)
O24 Mo6 O3 Mo1 80.2(5)
O24 Mo6 O3 C3 -133.8(10)
O21 Mo5 O7 Mo1 -167.8(11)
O21 Mo5 O7 Mo6 78.1(13)
O21 Mo5 O7 Cr1 -25.2(15)
O21 Mo5 O12 Mo6 177.9(6)
O21 Mo5 O4 Mo4 -87.4(4)
O21 Mo5 O4 Cr1 173.9(5)
O21 Mo5 O4 C7 39.3(10)
O21 Mo5 O11 Mo4 66.6(6)
O19 Mo4 O8 Mo2 -172.4(11)
O19 Mo4 O8 Mo3 -58.9(13)
O19 Mo4 O8 Cr1 47.2(13)
O19 Mo4 O4 Mo5 91.5(5)
O19 Mo4 O4 Cr1 -167.8(5)
O19 Mo4 O4 C7 -36.5(10)
O19 Mo4 O6 Mo3 -179.2(6)
O19 Mo4 O6 C5 32.7(10)
O19 Mo4 O11 Mo5 -62.1(6)
O11 Mo4 O8 Mo2 71.2(10)
O11 Mo4 O8 Mo3 -175.3(4)
O11 Mo4 O8 Cr1 -69.2(4)
O11 Mo4 O4 Mo5 -14.3(4)
O11 Mo4 O4 Cr1 86.4(4)
O11 Mo4 O4 C7 -142.3(10)
O11 Mo4 O6 Mo3 68.0(10)
O11 Mo4 O6 C5 -80.2(12)
O11 Mo5 O7 Mo1 -69.5(9)
O11 Mo5 O7 Mo6 176.4(4)
O11 Mo5 O7 Cr1 73.1(4)
O11 Mo5 O12 Mo6 -62.1(10)
O11 Mo5 O4 Mo4 14.2(4)
O11 Mo5 O4 Cr1 -84.5(5)
O11 Mo5 O4 C7 140.9(10)
C2 C4 C1 O1 -61.3(14)
C2 C4 C3 O3 61.0(14)
C1 C4 C2 O2 64.2(15)
C1 C4 C3 O3 -59.7(15)
N2 C4 C2 O2 -173.2(12)
N2 C4 C1 O1 177.4(11)
N2 C4 C3 O3 178.1(12)
C8 C6 O5 Mo3 65.5(14)
C8 C6 O5 Cr1 -61.1(13)
C5 C8 C6 O5 -58.2(15)
C5 C8 C7 O4 61.0(15)
C6 C8 C5 O6 59.4(15)
C6 C8 C7 O4 -60.1(14)
N1 C8 C5 O6 178.8(13)
N1 C8 C6 O5 -176.4(12)
N1 C8 C7 O4 179.2(11)
C7 C8 C5 O6 -63.2(16)
C7 C8 C6 O5 64.3(15)
O5 Mo3 O10 Mo2 90.8(5)
O5 Mo3 O8 Mo2 -109.1(4)
O5 Mo3 O8 Mo4 100.7(4)
O5 Mo3 O8 Cr1 -5.8(4)
O5 Mo3 O6 Mo4 -92.6(5)
O5 Mo3 O6 C5 55.8(10)
O5 Cr1 O2 Mo6 170.2(4)
O5 Cr1 O2 C2 -52.7(9)
O5 Cr1 O7 Mo1 -167(8)
O5 Cr1 O7 Mo6 -61(9)
O5 Cr1 O7 Mo5 33(9)
O5 Cr1 O1 Mo1 -175.0(4)
O5 Cr1 O1 Mo2 -82.8(4)
O5 Cr1 O1 C1 52.3(9)
O5 Cr1 O8 Mo2 101.0(4)
O5 Cr1 O8 Mo4 -99.7(4)
O5 Cr1 O8 Mo3 6.3(4)
O5 Cr1 O4 Mo4 87.4(4)
O5 Cr1 O4 Mo5 179.2(4)
O5 Cr1 O4 C7 -44.7(10)
C3 C4 C2 O2 -57.2(14)
C3 C4 C1 O1 57.7(15)
O20 Mo4 O8 Mo2 -32.4(11)
O20 Mo4 O8 Mo3 81.2(5)
O20 Mo4 O8 Cr1 -172.8(5)
O20 Mo4 O4 Mo5 -98(2)
O20 Mo4 O4 Cr1 3(3)
O20 Mo4 O4 C7 134(2)
O20 Mo4 O6 Mo3 -74.2(6)
O20 Mo4 O6 C5 137.6(10)
O20 Mo4 O11 Mo5 -172.1(6)
